data_7061808
loop_
_publ_author_name
'Xiang, Lin'
'Luo, Wang'
'Yue, Zhi-Yuan'
'Huang, Yi-Fang'
'Wang, Na'
'Miao, Le-Ping'
'Ye, Heng-Yun'
'Shi, Chao'

_publ_section_title
;
 A new crown-ether clathrate [15-crown-5][Y(NO3)2(H2O)5][NO3] with
 switchable dielectric constant behaviour
;
_journal_issue 38
_journal_name_full 'New Journal of Chemistry'
_journal_page_first 18512
_journal_page_last 18517
_journal_paper_doi 10.1039/D2NJ03493J
_journal_volume 46
_journal_year 2022
_chemical_formula_moiety 'H10 N2 O11 Y, 2(C10 O5), N O3'
_chemical_formula_sum 'C20 H10 N3 O24 Y'
_chemical_formula_weight 765.22
_space_group_crystal_system monoclinic
_space_group_IT_number 14
_space_group_name_Hall '-P 2ybc'
_space_group_name_H-M_alt 'P 1 21/c 1'
_atom_sites_solution_hydrogens difmap
_audit_creation_date 2022-07-09
_audit_creation_method
;
Olex2 1.3
(compiled 2020.06.28 svn.raecde09e for OlexSys, GUI svn.r6132)
;
_audit_update_record
;
2022-07-15 deposited with the CCDC.	2022-09-05 downloaded from the CCDC.
;
_cell_angle_alpha 90
_cell_angle_beta 91.184(11)
_cell_angle_gamma 90
_cell_formula_units_Z 4
_cell_length_a 12.4154(14)
_cell_length_b 10.4990(9)
_cell_length_c 27.242(3)
_cell_measurement_reflns_used 24929
_cell_measurement_temperature 300(2)
_cell_measurement_theta_max 30.912
_cell_measurement_theta_min 2.079
_cell_volume 3550.2(6)
_computing_molecular_graphics 'Olex2 1.3 (Dolomanov et al., 2009)'
_computing_publication_material 'Olex2 1.3 (Dolomanov et al., 2009)'
_computing_structure_refinement 'SHELXL 2018/3 (Sheldrick, 2015)'
_diffrn_ambient_temperature 300.15
_diffrn_measured_fraction_theta_full 0.999
_diffrn_measured_fraction_theta_max 0.795
_diffrn_measurement_device_type 'XtaLAB Synergy R, DW system, HyPix'
_diffrn_radiation_type MoK\a
_diffrn_radiation_wavelength 0.71073
_diffrn_reflns_av_R_equivalents 0.1296
_diffrn_reflns_av_unetI/netI 0.1473
_diffrn_reflns_Laue_measured_fraction_full 0.999
_diffrn_reflns_Laue_measured_fraction_max 0.795
_diffrn_reflns_limit_h_max 17
_diffrn_reflns_limit_h_min -13
_diffrn_reflns_limit_k_max 12
_diffrn_reflns_limit_k_min -14
_diffrn_reflns_limit_l_max 37
_diffrn_reflns_limit_l_min -33
_diffrn_reflns_number 24929
_diffrn_reflns_point_group_measured_fraction_full 0.999
_diffrn_reflns_point_group_measured_fraction_max 0.795
_diffrn_reflns_theta_full 25.242
_diffrn_reflns_theta_max 30.912
_diffrn_reflns_theta_min 2.079
_exptl_absorpt_coefficient_mu 1.732
_exptl_crystal_colour colorless
_exptl_crystal_density_diffrn 1.432
_exptl_crystal_description block
_exptl_crystal_F_000 1528
_refine_diff_density_max 4.458
_refine_diff_density_min -2.976
_refine_diff_density_rms 0.277
_refine_ls_extinction_method none
_refine_ls_goodness_of_fit_ref 1.887
_refine_ls_hydrogen_treatment constr
_refine_ls_matrix_type full
_refine_ls_number_parameters 724
_refine_ls_number_reflns 8931
_refine_ls_number_restraints 1793
_refine_ls_restrained_S_all 1.826
_refine_ls_R_factor_all 0.2742
_refine_ls_R_factor_gt 0.2131
_refine_ls_shift/su_max 0.000
_refine_ls_shift/su_mean 0.000
_refine_ls_structure_factor_coef Fsqd
_refine_ls_weighting_details 'w=1/[\s^2^(Fo^2^)+(0.2000P)^2^] where P=(Fo^2^+2Fc^2^)/3'
_refine_ls_weighting_scheme calc
_refine_ls_wR_factor_gt 0.5349
_refine_ls_wR_factor_ref 0.5516
_reflns_Friedel_coverage 0.000
_reflns_number_gt 4756
_reflns_number_total 8931
_reflns_threshold_expression 'I > 2\s(I)'
_cod_data_source_file d2nj03493j2.cif
_cod_data_source_block 1-300k
_cod_depositor_comments 'Adding full bibliography for 7061807--7061808.cif.'
_cod_database_code 7061808
_shelx_shelxl_version_number 2018/3
_shelx_space_group_comment
;
The symmetry employed for this shelxl refinement is uniquely defined
by the following loop, which should always be used as a source of
symmetry information in preference to the above space-group names.
They are only intended as comments.
;
_olex2_refinement_description
;
1. Fixed Uiso
 At 1.2 times of:
  All O(H,H) groups
2. Shared sites
{N1, N1A}
3. Restrained distances
 O21-H21A = O21-H21B
 0.85 with sigma of 0.01
 C1-O5 = O9-C19
 1.41 with sigma of 0.01
 C1-C2 = C17-C18
 1.5 with sigma of 0.01
 C2-C3
 2.41 with sigma of 0.02
 O1-O2
 2.58 with sigma of 0.02
 C1-O1
 2.33 with sigma of 0.02
 C11-C12
 1.5 with sigma of 0.01
 C12-C13
 2.41 with sigma of 0.02
 O6-O7
 2.58 with sigma of 0.02
 C11-O6
 2.33 with sigma of 0.02
 C1-C2 \\sim C3-C4 \\sim C5-C6 \\sim C7-C8 \\sim C9-C10
 with sigma of 0.02
 C2-C3 \\sim C4-C5 \\sim C6-C7 \\sim C8-C9 \\sim C1-C10
 with sigma of 0.02
 O1-O2 \\sim O2-O3 \\sim O3-O4 \\sim O4-O5 \\sim O5-O1
 with sigma of 0.02
 C1-C3 \\sim C2-C4 \\sim C3-C5 \\sim C4-C6 \\sim C5-C7 \\sim C6-C8 \\sim C7-C9
\\sim C8-C10
 with sigma of 0.02
 C1-O5 \\sim C2-O1 \\sim C3-O1 \\sim C5-O2 \\sim C6-O3 \\sim C7-O3 \\sim C8-O4
\\sim C10-O5
 with sigma of 0.02
 C1-O1 \\sim C2-O5 \\sim C3-O2 \\sim C6-O2 \\sim C5-O3 \\sim C8-O3 \\sim C7-O4
\\sim C10-O4
 with sigma of 0.02
 C11-C12 \\sim C13-C14 \\sim C15-C16 \\sim C17-C18 \\sim C19-C20
 with sigma of 0.02
 C12-C13 \\sim C14-C15 \\sim C16-C17 \\sim C18-C19 \\sim C11-C20
 with sigma of 0.02
 O6-O7 \\sim O7-O8 \\sim O8-O9 \\sim O9-O10 \\sim O10-O6
 with sigma of 0.02
 C11-C13 \\sim C12-C14 \\sim C13-C15 \\sim C14-C16 \\sim C15-C17 \\sim C16-C18
\\sim C17-C19 \\sim C18-C20
 with sigma of 0.02
 C11-O10 \\sim C12-O6 \\sim C13-O6 \\sim C15-O7 \\sim C16-O8 \\sim C17-O8 \\sim
C18-O9 \\sim C20-O10
 with sigma of 0.02
 C11-O6 \\sim C12-O10 \\sim C13-O7 \\sim C16-O7 \\sim C15-O8 \\sim C18-O8 \\sim
C17-O9 \\sim C20-O9
 with sigma of 0.02
 O2-C4 \\sim O2A-C4A
 with sigma of 0.02
 O4-C8 \\sim O4A-C8A
 with sigma of 0.02
 C2-C3 \\sim C2A-C3A
 with sigma of 0.04
 C10-C1 \\sim C10A-C1A
 with sigma of 0.04
 O5-C9 \\sim O5A-C9A
 with sigma of 0.04
 O4-C9 \\sim O4A-C9A
 with sigma of 0.02
 C4-C5 \\sim C4A-C5A
 with sigma of 0.04
 O2-C5 \\sim O2A-C5A
 with sigma of 0.02
 O3-C6 \\sim O3A-C6A
 with sigma of 0.02
 O3-C7 \\sim O3A-C7A
 with sigma of 0.02
 O3-C8 \\sim O3A-C8A
 with sigma of 0.04
 C10-O5 \\sim C10A-O5A
 with sigma of 0.02
 C10-C9 \\sim C10A-C9A
 with sigma of 0.02
 O5-C1 \\sim O5A-C1A
 with sigma of 0.02
 C8-C7 \\sim C8A-C7A
 with sigma of 0.02
 C6-C5 \\sim C6A-C5A
 with sigma of 0.02
 O3-C5 \\sim O3A-C5A
 with sigma of 0.04
 C2-O1 \\sim C2A-O1A
 with sigma of 0.02
 C2-C1 \\sim C2A-C1A
 with sigma of 0.02
 C4-C3 \\sim C4A-C3A
 with sigma of 0.02
 O5-C2 \\sim O5A-C2A
 with sigma of 0.04
 C8-C9 \\sim C8A-C9A
 with sigma of 0.04
 O1-C3 \\sim O1A-C3A
 with sigma of 0.02
 C6-C7 \\sim C6A-C7A
 with sigma of 0.04
 C4-O1 \\sim C4A-O1A
 with sigma of 0.04
 O1-C1 \\sim O1A-C1A
 with sigma of 0.04
 O4-C10 \\sim O4A-C10A
 with sigma of 0.04
 O4-C7 \\sim O4A-C7A
 with sigma of 0.04
 O2-C6 \\sim O2A-C6A
 with sigma of 0.04
 O2-C3 \\sim O2A-C3A
 with sigma of 0.04
 N1-O13 \\sim N1A-O13A
 with sigma of 0.02
 N1-O12 \\sim N1A-O12A
 with sigma of 0.02
 O11-N1 \\sim O11A-N1A
 with sigma of 0.02
 C11-O10 \\sim C11A-O10A
 with sigma of 0.02
 C19-O10 \\sim C19A-O10A
 with sigma of 0.04
 C11-C12 \\sim C11A-C12A
 with sigma of 0.02
 C14-O6 \\sim C14A-O6A
 with sigma of 0.04
 C13-C14 \\sim C13A-C14A
 with sigma of 0.02
 C13-O6 \\sim C13A-O6A
 with sigma of 0.02
 C12-C13 \\sim C12A-C13A
 with sigma of 0.04
 C12-O6 \\sim C12A-O6A
 with sigma of 0.02
 C14-O7 \\sim C14A-O7A
 with sigma of 0.02
 C15-C16 \\sim C15A-C16A
 with sigma of 0.02
 C15-O7 \\sim C15A-O7A
 with sigma of 0.02
 C15-O8 \\sim C15A-O8A
 with sigma of 0.04
 C16-O8 \\sim C16A-O8A
 with sigma of 0.02
 C12-O10 \\sim C12A-O10A
 with sigma of 0.04
 C16-O7 \\sim C16A-O7A
 with sigma of 0.04
 C14-C15 \\sim C14A-C15A
 with sigma of 0.04
 C17-O9 \\sim C17A-O9
 with sigma of 0.04
 C18-O8 \\sim C18A-O8A
 with sigma of 0.04
 C16-C17 \\sim C16A-C17A
 with sigma of 0.04
 C17-C18 \\sim C17A-C18A
 with sigma of 0.02
 C17-O8 \\sim C17A-O8A
 with sigma of 0.02
 C13-O7 \\sim C13A-O7A
 with sigma of 0.04
 C18-O9 \\sim C18A-O9
 with sigma of 0.02
 C19-C20 \\sim C19A-C20A
 with sigma of 0.02
 C19-O9 \\sim C19A-O9
 with sigma of 0.02
 C20-O10 \\sim C20A-O10A
 with sigma of 0.02
 C20-O9 \\sim C20A-O9
 with sigma of 0.04
 C11-C20 \\sim C11A-C20A
 with sigma of 0.04
 C11-O6 \\sim C11A-O6A
 with sigma of 0.04
4. Rigid bond restraints
 All non-hydrogen atoms
 with sigma for 1-2 distances of 0.01 and sigma for 1-3 distances of 0.01
5. Uiso/Uaniso restraints and constraints
All non-hydrogen atoms have similar U: within 2A with sigma of 0.04 and sigma
for terminal atoms of 0.08 within 2A
Uanis(N1) \\sim Ueq: with sigma of 0.01 and sigma for terminal atoms of 0.01
Uanis(C13) \\sim Ueq: with sigma of 0.01 and sigma for terminal atoms of 0.01
Uanis(O11A) \\sim Ueq: with sigma of 0.01 and sigma for terminal atoms of 0.01
Uanis(O13A) \\sim Ueq: with sigma of 0.01 and sigma for terminal atoms of 0.01
Uanis(N1) = Uanis(N1A)
6. Others
 Sof(C1A)=Sof(C2A)=Sof(C3A)=Sof(C4A)=Sof(C5A)=Sof(C6A)=Sof(C7A)=Sof(C8A)=
 Sof(C9A)=Sof(C10A)=Sof(O1A)=Sof(O2A)=Sof(O3A)=Sof(O4A)=Sof(O5A)=1-FVAR(1)
 Sof(C1)=Sof(C2)=Sof(C3)=Sof(C4)=Sof(C5)=Sof(C6)=Sof(C7)=Sof(C8)=Sof(C9)=
 Sof(C10)=Sof(O1)=Sof(O2)=Sof(O3)=Sof(O4)=Sof(O5)=FVAR(1)
 Sof(N1A)=Sof(O11A)=Sof(O12A)=Sof(O13A)=1-FVAR(2)
 Sof(N1)=Sof(O11)=Sof(O12)=Sof(O13)=FVAR(2)
 Sof(C11A)=Sof(C12A)=Sof(O10A)=Sof(O6A)=Sof(C20A)=Sof(C13A)=Sof(C19A)=
 Sof(C14A)=Sof(O7A)=Sof(C18A)=Sof(C15A)=Sof(C17A)=Sof(C16A)=Sof(O8A)=1-FVAR(3)
 Sof(C11)=Sof(C12)=Sof(C13)=Sof(C14)=Sof(C15)=Sof(C16)=Sof(C17)=Sof(C18)=
 Sof(C19)=Sof(C20)=Sof(O6)=Sof(O7)=Sof(O8)=Sof(O10)=FVAR(3)
7.a Riding coordinates:
 O20(H20A,H20B), O21(H21A,H21B), O22(H22A,H22B), O23(H23A,H23B), O24(H24A,H24B)
;
_olex2_submission_special_instructions 'No special instructions were received'

loop_
_space_group_symop_operation_xyz
'x, y, z'
'-x, y+1/2, -z+1/2'
'-x, -y, -z'
'x, -y-1/2, z-1/2'

loop_
_atom_site_label
_atom_site_type_symbol
_atom_site_fract_x
_atom_site_fract_y
_atom_site_fract_z
_atom_site_U_iso_or_equiv
_atom_site_adp_type
_atom_site_occupancy
_atom_site_site_symmetry_order
_atom_site_calc_flag
_atom_site_refinement_flags_posn
_atom_site_refinement_flags_adp
_atom_site_refinement_flags_occupancy
_atom_site_disorder_assembly
_atom_site_disorder_group
Y1 Y 0.26864(11) 0.22636(12) 0.37142(4) 0.0409(5) Uani 1 1 d . U . . .
C11 C 0.498(8) 0.243(10) 0.506(7) 0.082(9) Uani 0.046(19) 1 d D U P A 1
C12 C 0.476(7) 0.130(11) 0.538(7) 0.093(10) Uani 0.046(19) 1 d D U P A 1
C13 C 0.326(9) 0.03(2) 0.577(8) 0.099(9) Uani 0.046(19) 1 d D U P A 1
C14 C 0.213(9) -0.005(12) 0.567(9) 0.105(10) Uani 0.046(19) 1 d D U P A 1
C15 C 0.042(7) 0.102(8) 0.550(9) 0.089(9) Uani 0.046(19) 1 d D U P A 1
C16 C 0.006(5) 0.230(9) 0.536(9) 0.084(9) Uani 0.046(19) 1 d D U P A 1
C17 C 0.072(2) 0.449(7) 0.545(8) 0.083(9) Uani 0.046(19) 1 d D U P A 1
C18 C 0.168(3) 0.510(5) 0.569(5) 0.081(10) Uani 0.046(19) 1 d D U P A 1
C19 C 0.362(3) 0.509(6) 0.558(5) 0.082(10) Uani 0.046(19) 1 d D U P A 1
C20 C 0.439(8) 0.460(9) 0.522(7) 0.080(9) Uani 0.046(19) 1 d D U P A 1
N2 N 0.0362(13) 0.2400(14) 0.3727(6) 0.071(3) Uani 1 1 d . U . . .
N3 N 0.4970(12) 0.2370(13) 0.3656(5) 0.061(3) Uani 1 1 d . U . . .
O6 O 0.360(7) 0.109(11) 0.536(6) 0.098(10) Uani 0.046(19) 1 d D U P A 1
O7 O 0.156(7) 0.088(8) 0.541(7) 0.095(10) Uani 0.046(19) 1 d D U P A 1
O8 O 0.097(4) 0.317(7) 0.536(6) 0.073(10) Uani 0.046(19) 1 d D U P A 1
O9 O 0.2643(9) 0.4408(10) 0.5568(4) 0.070(3) Uani 1 1 d D U . . .
O10 O 0.408(7) 0.331(9) 0.509(5) 0.075(10) Uani 0.046(19) 1 d D U P A 1
O14 O 0.4535(10) 0.2300(12) 0.4050(4) 0.069(3) Uani 1 1 d . U . . .
O15 O 0.4468(11) 0.2315(14) 0.3267(4) 0.080(3) Uani 1 1 d . U . . .
O16 O 0.5961(11) 0.2406(13) 0.3637(5) 0.076(3) Uani 1 1 d . U . . .
O17 O 0.1008(9) 0.3426(12) 0.3753(5) 0.076(3) Uani 1 1 d . U . . .
O18 O -0.0593(12) 0.2520(15) 0.3726(6) 0.092(4) Uani 1 1 d . U . . .
O19 O 0.0913(11) 0.1442(13) 0.3747(6) 0.098(3) Uani 1 1 d . U . . .
O20 O 0.2641(9) 0.3192(10) 0.4498(3) 0.056(2) Uani 1 1 d . U . . .
H20A H 0.218554 0.276549 0.471306 0.067 Uiso 1 1 d R U . . .
H20B H 0.329804 0.313659 0.467436 0.067 Uiso 1 1 d R U . . .
O21 O 0.3204(9) 0.4394(10) 0.3556(4) 0.065(2) Uani 1 1 d D U . . .
H21A H 0.255540 0.492104 0.358262 0.078 Uiso 1 1 d DR U . . .
H21B H 0.346730 0.447044 0.327472 0.078 Uiso 1 1 d DR U . . .
O22 O 0.2269(12) 0.2533(11) 0.2886(4) 0.074(3) Uani 1 1 d . U . . .
H22A H 0.187795 0.320057 0.284532 0.089 Uiso 1 1 d R U . . .
H22B H 0.186405 0.192117 0.278502 0.089 Uiso 1 1 d R U . . .
O23 O 0.2821(12) 0.0247(11) 0.3297(4) 0.081(3) Uani 1 1 d . U . . .
H23A H 0.327041 0.047145 0.307125 0.098 Uiso 1 1 d R U . . .
H23B H 0.227591 -0.003235 0.305565 0.098 Uiso 1 1 d R U . . .
O24 O 0.2826(10) 0.0585(11) 0.4276(4) 0.074(3) Uani 1 1 d . U . . .
H24A H 0.269347 -0.024644 0.417380 0.089 Uiso 1 1 d R U . . .
H24B H 0.301297 0.074976 0.460230 0.089 Uiso 1 1 d R U . . .
C1 C 0.0004(18) 0.232(2) 0.2000(15) 0.142(9) Uani 0.598(14) 1 d D U P B 1
C2 C 0.036(3) 0.362(2) 0.1859(12) 0.142(9) Uani 0.598(14) 1 d D U P B 1
C3 C 0.1190(19) 0.5435(19) 0.2207(15) 0.151(9) Uani 0.598(14) 1 d D U P B 1
C4 C 0.231(2) 0.581(3) 0.2349(19) 0.147(9) Uani 0.598(14) 1 d D U P B 1
C5 C 0.3998(18) 0.4952(19) 0.2144(12) 0.118(7) Uani 0.598(14) 1 d D U P B 1
C6 C 0.4512(18) 0.373(2) 0.2069(14) 0.105(8) Uani 0.598(14) 1 d D U P B 1
C7 C 0.4429(16) 0.157(2) 0.2002(12) 0.100(7) Uani 0.598(14) 1 d D U P B 1
C8 C 0.3802(17) 0.0406(19) 0.1958(11) 0.110(7) Uani 0.598(14) 1 d D U P B 1
C9 C 0.1995(17) -0.024(2) 0.2032(14) 0.109(7) Uani 0.598(14) 1 d D U P B 1
C10 C 0.0954(19) 0.040(3) 0.1913(15) 0.117(8) Uani 0.598(14) 1 d D U P B 1
O1 O 0.103(2) 0.4114(18) 0.2254(10) 0.129(7) Uani 0.598(14) 1 d D U P B 1
O2 O 0.3045(17) 0.488(2) 0.2446(8) 0.124(7) Uani 0.598(14) 1 d D U P B 1
O3 O 0.3762(17) 0.2697(16) 0.2018(9) 0.089(6) Uani 0.598(14) 1 d D U P B 1
O4 O 0.2817(13) 0.0426(17) 0.2238(6) 0.079(5) Uani 0.598(14) 1 d D U P B 1
O5 O 0.0857(17) 0.1546(18) 0.2178(9) 0.109(7) Uani 0.598(14) 1 d D U P B 1
C1A C 0.026(4) 0.340(4) 0.206(2) 0.136(10) Uani 0.402(14) 1 d D U P B 2
C2A C 0.079(5) 0.466(4) 0.204(2) 0.142(10) Uani 0.402(14) 1 d D U P B 2
C3A C 0.217(4) 0.588(4) 0.245(3) 0.143(9) Uani 0.402(14) 1 d D U P B 2
C4A C 0.327(4) 0.558(5) 0.228(2) 0.142(9) Uani 0.402(14) 1 d D U P B 2
C5A C 0.447(3) 0.381(4) 0.2226(19) 0.101(8) Uani 0.402(14) 1 d D U P B 2
C6A C 0.404(5) 0.276(3) 0.1921(15) 0.100(9) Uani 0.402(14) 1 d D U P B 2
C7A C 0.357(4) 0.064(4) 0.1852(12) 0.089(8) Uani 0.402(14) 1 d D U P B 2
C8A C 0.310(3) -0.036(4) 0.2166(16) 0.100(8) Uani 0.402(14) 1 d D U P B 2
C9A C 0.140(4) 0.025(4) 0.1880(17) 0.103(9) Uani 0.402(14) 1 d D U P B 2
C10A C 0.050(3) 0.116(4) 0.194(2) 0.123(9) Uani 0.402(14) 1 d D U P B 2
O1A O 0.154(3) 0.473(4) 0.2444(16) 0.130(8) Uani 0.402(14) 1 d D U P B 2
O2A O 0.370(3) 0.452(3) 0.2497(11) 0.098(7) Uani 0.402(14) 1 d D U P B 2
O3A O 0.407(4) 0.156(3) 0.2174(12) 0.108(8) Uani 0.402(14) 1 d D U P B 2
O4A O 0.202(3) -0.002(3) 0.2283(10) 0.094(7) Uani 0.402(14) 1 d D U P B 2
O5A O 0.093(4) 0.241(4) 0.1875(18) 0.127(9) Uani 0.402(14) 1 d D U P B 2
N1 N 0.2414(14) 0.7387(13) 0.3900(6) 0.068(3) Uani 0.80(4) 1 d D U P C 1
O11 O 0.241(2) 0.6337(17) 0.4106(8) 0.096(7) Uani 0.80(4) 1 d D U P C 1
O12 O 0.279(3) 0.762(3) 0.3523(10) 0.103(9) Uani 0.80(4) 1 d D U P C 1
O13 O 0.187(2) 0.8316(18) 0.4102(12) 0.106(7) Uani 0.80(4) 1 d D U P C 1
N1A N 0.2414(14) 0.7387(13) 0.3900(6) 0.068(3) Uani 0.20(4) 1 d D U P C 2
O11A O 0.230(7) 0.818(6) 0.424(2) 0.067(10) Uani 0.20(4) 1 d D U P C 2
O12A O 0.318(4) 0.763(8) 0.368(3) 0.057(13) Uani 0.20(4) 1 d D U P C 2
O13A O 0.191(5) 0.629(4) 0.390(3) 0.066(10) Uani 0.20(4) 1 d D U P C 2
C11A C 0.5123(14) 0.2149(16) 0.5244(8) 0.085(5) Uani 0.954(19) 1 d D U P A 2
C12A C 0.4572(15) 0.1225(19) 0.5560(7) 0.096(5) Uani 0.954(19) 1 d D U P A 2
O10A O 0.4450(10) 0.3267(11) 0.5154(4) 0.066(3) Uani 0.954(19) 1 d D U P A 2
O6A O 0.3676(10) 0.0637(15) 0.5280(5) 0.091(4) Uani 0.954(19) 1 d D U P A 2
C20A C 0.4526(15) 0.4221(18) 0.5539(6) 0.088(5) Uani 0.954(19) 1 d D U P A 2
C13A C 0.2994(16) 0.003(2) 0.5635(8) 0.114(6) Uani 0.954(19) 1 d D U P A 2
C19A C 0.3612(13) 0.5076(15) 0.5468(7) 0.081(4) Uani 0.954(19) 1 d D U P A 2
C14A C 0.1982(17) -0.036(2) 0.5426(9) 0.119(6) Uani 0.954(19) 1 d D U P A 2
O7A O 0.1406(11) 0.0606(15) 0.5190(5) 0.091(4) Uani 0.954(19) 1 d D U P A 2
C18A C 0.1648(12) 0.5083(15) 0.5425(7) 0.077(4) Uani 0.954(19) 1 d D U P A 2
C15A C 0.0576(13) 0.1295(17) 0.5451(7) 0.084(4) Uani 0.954(19) 1 d D U P A 2
C17A C 0.0724(14) 0.4219(17) 0.5476(7) 0.084(4) Uani 0.954(19) 1 d D U P A 2
C16A C 0.0096(14) 0.2221(16) 0.5107(8) 0.086(5) Uani 0.954(19) 1 d D U P A 2
O8A O 0.0838(8) 0.3292(11) 0.5075(4) 0.065(3) Uani 0.954(19) 1 d D U P A 2

loop_
_atom_site_aniso_label
_atom_site_aniso_U_11
_atom_site_aniso_U_22
_atom_site_aniso_U_33
_atom_site_aniso_U_23
_atom_site_aniso_U_13
_atom_site_aniso_U_12
Y1 0.0572(9) 0.0328(7) 0.0329(7) -0.0001(5) 0.0049(5) 0.0003(6)
C11 0.076(17) 0.087(16) 0.08(2) 0.006(16) -0.007(18) 0.014(14)
C12 0.085(15) 0.097(18) 0.10(2) 0.018(17) 0.002(17) 0.021(16)
C13 0.099(11) 0.098(12) 0.101(12) 0.014(9) 0.004(8) 0.006(9)
C14 0.100(13) 0.104(19) 0.11(2) 0.033(17) 0.004(16) 0.002(13)
C15 0.079(15) 0.093(15) 0.09(2) 0.021(19) 0.011(18) -0.017(15)
C16 0.073(17) 0.091(15) 0.09(2) 0.007(19) 0.01(2) -0.010(12)
C17 0.097(11) 0.072(14) 0.08(2) -0.001(19) 0.022(19) 0.014(15)
C18 0.103(13) 0.057(19) 0.08(2) -0.004(19) 0.017(19) 0.019(14)
C19 0.100(14) 0.07(2) 0.08(2) -0.009(18) 0.007(18) -0.003(14)
C20 0.086(15) 0.080(15) 0.07(2) -0.010(18) 0.002(15) -0.006(16)
N2 0.067(4) 0.043(6) 0.103(9) -0.006(6) 0.001(5) 0.000(4)
N3 0.072(4) 0.064(7) 0.049(5) -0.002(5) 0.011(4) 0.020(5)
O6 0.087(15) 0.10(2) 0.107(18) 0.024(16) 0.008(18) 0.017(16)
O7 0.085(14) 0.095(19) 0.11(2) 0.032(18) 0.015(16) -0.004(16)
O8 0.065(18) 0.072(14) 0.08(2) -0.001(17) 0.020(19) 0.005(14)
O9 0.100(6) 0.039(6) 0.072(6) -0.002(5) 0.020(5) 0.008(5)
O10 0.076(19) 0.076(15) 0.07(2) -0.009(15) -0.007(19) 0.007(15)
O14 0.068(4) 0.087(8) 0.053(5) 0.001(5) 0.005(4) 0.012(5)
O15 0.072(5) 0.113(9) 0.057(5) -0.017(6) 0.013(4) 0.014(5)
O16 0.069(5) 0.075(8) 0.085(8) -0.005(6) 0.011(5) 0.011(6)
O17 0.063(5) 0.055(6) 0.109(7) -0.014(6) -0.001(5) 0.003(4)
O18 0.062(5) 0.099(10) 0.113(11) 0.010(8) -0.002(7) 0.017(6)
O19 0.068(5) 0.054(6) 0.172(10) 0.001(7) 0.010(6) -0.001(4)
O20 0.077(6) 0.048(5) 0.042(4) -0.001(4) 0.012(3) 0.009(5)
O21 0.087(6) 0.035(4) 0.074(6) 0.003(4) 0.019(5) 0.004(4)
O22 0.118(7) 0.057(6) 0.045(4) -0.005(4) -0.016(4) 0.019(6)
O23 0.139(8) 0.042(5) 0.063(5) -0.011(4) 0.015(6) 0.015(5)
O24 0.125(8) 0.037(5) 0.059(5) 0.005(4) -0.008(5) -0.009(5)
C1 0.134(19) 0.135(16) 0.16(2) 0.000(16) -0.023(17) 0.023(12)
C2 0.15(2) 0.129(16) 0.15(2) 0.007(15) -0.028(16) 0.033(15)
C3 0.185(17) 0.104(15) 0.16(2) 0.021(16) -0.025(17) 0.031(16)
C4 0.190(18) 0.103(17) 0.15(2) 0.026(17) -0.010(17) 0.020(12)
C5 0.141(17) 0.117(12) 0.097(16) 0.038(15) -0.002(13) -0.047(13)
C6 0.088(14) 0.135(12) 0.093(17) 0.006(15) 0.014(13) -0.066(10)
C7 0.106(15) 0.138(13) 0.058(14) -0.013(14) 0.025(13) -0.001(10)
C8 0.152(16) 0.110(12) 0.070(15) 0.009(15) 0.027(12) 0.008(13)
C9 0.157(14) 0.072(15) 0.098(18) -0.007(14) -0.003(14) -0.013(10)
C10 0.141(16) 0.092(15) 0.118(17) -0.018(13) -0.001(15) -0.016(14)
O1 0.159(18) 0.091(14) 0.137(17) 0.002(13) -0.027(13) 0.054(12)
O2 0.155(16) 0.096(15) 0.120(15) 0.032(12) 0.006(12) -0.001(12)
O3 0.073(13) 0.114(11) 0.081(12) 0.005(11) 0.022(10) -0.036(8)
O4 0.141(13) 0.051(10) 0.045(8) -0.008(8) 0.015(8) 0.000(10)
O5 0.106(14) 0.094(14) 0.125(16) -0.025(11) -0.039(12) -0.012(11)
C1A 0.14(2) 0.114(16) 0.15(2) 0.027(18) -0.028(18) 0.031(14)
C2A 0.17(2) 0.106(15) 0.15(2) 0.013(18) -0.024(16) 0.033(16)
C3A 0.192(19) 0.093(17) 0.14(2) 0.027(18) -0.015(17) 0.006(13)
C4A 0.174(18) 0.121(18) 0.130(19) 0.044(16) -0.018(18) -0.031(14)
C5A 0.088(16) 0.127(13) 0.088(18) 0.022(13) 0.022(13) -0.075(12)
C6A 0.100(19) 0.128(13) 0.074(17) 0.020(11) 0.021(16) -0.065(15)
C7A 0.137(18) 0.086(14) 0.046(15) 0.000(12) 0.011(13) 0.024(14)
C8A 0.151(16) 0.076(16) 0.073(16) 0.014(14) 0.002(14) 0.022(13)
C9A 0.119(18) 0.089(15) 0.102(17) -0.018(16) -0.021(15) -0.035(14)
C10A 0.127(19) 0.108(15) 0.13(2) 0.007(18) -0.024(17) -0.013(13)
O1A 0.150(18) 0.093(16) 0.147(18) 0.037(15) -0.011(14) 0.017(14)
O2A 0.095(16) 0.107(15) 0.091(15) 0.028(11) -0.003(12) -0.055(12)
O3A 0.144(17) 0.099(13) 0.081(15) -0.010(11) 0.008(14) 0.005(13)
O4A 0.160(16) 0.060(15) 0.062(14) 0.016(12) 0.018(12) 0.011(13)
O5A 0.134(19) 0.106(14) 0.14(2) 0.004(16) -0.008(18) -0.009(14)
N1 0.081(7) 0.038(5) 0.086(7) -0.005(5) 0.012(6) 0.010(5)
O11 0.144(19) 0.044(7) 0.101(13) 0.005(7) 0.016(13) 0.002(10)
O12 0.15(2) 0.069(13) 0.089(14) 0.019(11) 0.018(14) 0.038(16)
O13 0.070(13) 0.048(9) 0.201(19) -0.023(11) 0.038(12) 0.010(9)
N1A 0.081(7) 0.038(5) 0.086(7) -0.005(5) 0.012(6) 0.010(5)
O11A 0.070(14) 0.062(12) 0.069(12) -0.005(9) 0.002(9) 0.000(9)
O12A 0.07(3) 0.03(2) 0.07(3) 0.01(2) -0.002(19) 0.01(2)
O13A 0.067(14) 0.060(11) 0.070(14) 0.001(9) 0.001(10) -0.001(9)
C11A 0.067(10) 0.094(11) 0.092(11) 0.008(8) -0.014(8) 0.018(7)
C12A 0.091(10) 0.106(12) 0.090(11) 0.027(9) -0.001(8) 0.039(8)
O10A 0.063(7) 0.072(7) 0.062(6) -0.011(5) -0.004(5) -0.005(5)
O6A 0.083(7) 0.083(10) 0.106(9) 0.039(7) 0.012(6) 0.031(6)
C20A 0.099(9) 0.101(12) 0.064(10) -0.024(8) -0.007(8) -0.002(9)
C13A 0.116(10) 0.098(14) 0.127(13) 0.067(11) 0.008(9) 0.021(10)
C19A 0.108(9) 0.044(9) 0.092(11) -0.022(8) 0.004(9) -0.021(6)
C14A 0.118(10) 0.106(14) 0.133(15) 0.053(11) 0.012(10) 0.001(9)
O7A 0.079(7) 0.099(10) 0.094(9) 0.035(7) 0.012(6) -0.010(7)
C18A 0.109(9) 0.047(9) 0.076(10) -0.010(7) 0.016(8) 0.029(6)
C15A 0.066(9) 0.093(11) 0.094(11) 0.015(8) 0.017(7) -0.038(7)
C17A 0.096(8) 0.067(10) 0.090(10) -0.007(8) 0.023(9) 0.029(7)
C16A 0.065(10) 0.098(11) 0.095(12) 0.007(8) 0.010(9) -0.018(6)
O8A 0.051(6) 0.080(7) 0.066(7) -0.002(5) 0.016(5) 0.004(5)

loop_
_atom_type_symbol
_atom_type_description
_atom_type_scat_dispersion_real
_atom_type_scat_dispersion_imag
_atom_type_scat_source
C C 0.0033 0.0016 'International Tables Vol C Tables 4.2.6.8 and 6.1.1.4'
H H 0.0000 0.0000 'International Tables Vol C Tables 4.2.6.8 and 6.1.1.4'
N N 0.0061 0.0033 'International Tables Vol C Tables 4.2.6.8 and 6.1.1.4'
O O 0.0106 0.0060 'International Tables Vol C Tables 4.2.6.8 and 6.1.1.4'
Y Y -2.7962 3.5667 'International Tables Vol C Tables 4.2.6.8 and 6.1.1.4'

loop_
_geom_angle_atom_site_label_1
_geom_angle_atom_site_label_2
_geom_angle_atom_site_label_3
_geom_angle
_geom_angle_site_symmetry_1
_geom_angle_site_symmetry_3
_geom_angle_publ_flag
N3 Y1 N2 174.3(4) . . ?
O14 Y1 N2 157.1(4) . . ?
O14 Y1 N3 25.1(4) . . ?
O14 Y1 O15 50.4(4) . . ?
O15 Y1 N2 151.8(5) . . ?
O15 Y1 N3 25.3(4) . . ?
O17 Y1 N2 27.5(4) . . ?
O17 Y1 N3 147.5(4) . . ?
O17 Y1 O14 140.9(4) . . ?
O17 Y1 O15 140.1(4) . . ?
O19 Y1 N2 24.3(4) . . ?
O19 Y1 N3 160.9(4) . . ?
O19 Y1 O14 148.8(5) . . ?
O19 Y1 O15 147.4(5) . . ?
O19 Y1 O17 51.7(4) . . ?
O19 Y1 O21 127.4(4) . . ?
O19 Y1 O23 76.8(5) . . ?
O20 Y1 N2 85.8(4) . . ?
O20 Y1 N3 94.4(4) . . ?
O20 Y1 O14 72.2(4) . . ?
O20 Y1 O15 117.6(4) . . ?
O20 Y1 O17 73.4(4) . . ?
O20 Y1 O19 94.4(5) . . ?
O20 Y1 O21 77.6(4) . . ?
O20 Y1 O23 142.8(4) . . ?
O21 Y1 N2 103.3(4) . . ?
O21 Y1 N3 71.2(4) . . ?
O21 Y1 O14 78.3(4) . . ?
O21 Y1 O15 69.6(4) . . ?
O21 Y1 O17 76.6(4) . . ?
O21 Y1 O23 136.2(4) . . ?
O22 Y1 N2 78.6(5) . . ?
O22 Y1 N3 98.3(5) . . ?
O22 Y1 O14 123.3(5) . . ?
O22 Y1 O15 73.2(5) . . ?
O22 Y1 O17 78.8(4) . . ?
O22 Y1 O19 83.8(5) . . ?
O22 Y1 O20 145.5(4) . . ?
O22 Y1 O21 76.4(4) . . ?
O22 Y1 O23 70.4(4) . . ?
O22 Y1 O24 137.7(4) . . ?
O23 Y1 N2 97.4(5) . . ?
O23 Y1 N3 85.9(4) . . ?
O23 Y1 O14 96.7(4) . . ?
O23 Y1 O15 74.0(5) . . ?
O23 Y1 O17 122.1(4) . . ?
O24 Y1 N2 95.2(5) . . ?
O24 Y1 N3 90.3(4) . . ?
O24 Y1 O14 73.3(4) . . ?
O24 Y1 O15 106.0(4) . . ?
O24 Y1 O17 113.8(5) . . ?
O24 Y1 O19 75.9(5) . . ?
O24 Y1 O20 73.8(4) . . ?
O24 Y1 O21 144.5(4) . . ?
O24 Y1 O23 69.0(4) . . ?
O10 C11 C12 109.2(15) . . ?
O6 C12 C11 107.3(13) . . ?
O6 C13 C14 107(2) . . ?
O7 C14 C13 112.7(17) . . ?
O7 C15 C16 110.0(16) . . ?
O8 C16 C15 110.0(13) . . ?
O8 C17 C18 109.1(13) . . ?
O9 C18 C17 109.5(12) . . ?
O9 C19 C20 112.3(16) . . ?
O10 C20 C19 109(2) . . ?
O17 N2 Y1 56.3(8) . . ?
O18 N2 Y1 176.7(14) . . ?
O18 N2 O17 120.5(16) . . ?
O18 N2 O19 130.2(17) . . ?
O19 N2 Y1 53.0(9) . . ?
O19 N2 O17 109.0(15) . . ?
O14 N3 Y1 59.1(9) . . ?
O14 N3 O15 122.5(16) . . ?
O14 N3 O16 120.0(14) . . ?
O15 N3 Y1 63.5(9) . . ?
O15 N3 O16 117.4(13) . . ?
O16 N3 Y1 179.0(12) . . ?
C12 O6 C13 111.7(18) . . ?
C14 O7 C15 118(2) . . ?
C17 O8 C16 115(2) . . ?
C19 O9 C18 117.2(19) . . ?
C19A O9 C18A 114.9(13) . . ?
C11 O10 C20 114(2) . . ?
N3 O14 Y1 95.8(10) . . ?
N3 O15 Y1 91.1(9) . . ?
N2 O17 Y1 96.2(10) . . ?
N2 O19 Y1 102.7(11) . . ?
Y1 O20 H20A 113.3 . . ?
Y1 O20 H20B 113.7 . . ?
H20A O20 H20B 100.4 . . ?
Y1 O21 H21A 107.0 . . ?
Y1 O21 H21B 111.5 . . ?
H21A O21 H21B 110.3 . . ?
Y1 O22 H22A 109.9 . . ?
Y1 O22 H22B 109.8 . . ?
H22A O22 H22B 104.1 . . ?
Y1 O23 H23A 98.4 . . ?
Y1 O23 H23B 121.8 . . ?
H23A O23 H23B 93.0 . . ?
Y1 O24 H24A 120.1 . . ?
Y1 O24 H24B 119.9 . . ?
H24A O24 H24B 120.0 . . ?
O5 C1 C2 113.0(12) . . ?
O1 C2 C1 107.9(11) . . ?
O1 C3 C4 111.3(18) . . ?
O2 C4 C3 119(2) . . ?
C6 C5 O2 113.6(13) . . ?
O3 C6 C5 113.4(12) . . ?
O3 C7 C8 112.6(11) . . ?
O4 C8 C7 113.5(12) . . ?
O4 C9 C10 120.5(19) . . ?
O5 C10 C9 110.8(18) . . ?
C3 O1 C2 111.3(15) . . ?
C4 O2 C5 114(2) . . ?
C6 O3 C7 104.6(13) . . ?
C9 O4 C8 114.3(17) . . ?
C10 O5 C1 112.9(15) . . ?
O5A C1A C2A 112(3) . . ?
O1A C2A C1A 108(3) . . ?
O1A C3A C4A 109(3) . . ?
O2A C4A C3A 113(3) . . ?
O2A C5A C6A 116(3) . . ?
O3A C6A C5A 112(3) . . ?
O3A C7A C8A 107(2) . . ?
O4A C8A C7A 109(3) . . ?
O4A C9A C10A 117(3) . . ?
O5A C10A C9A 107(3) . . ?
C2A O1A C3A 113(3) . . ?
C4A O2A C5A 117(3) . . ?
C6A O3A C7A 107(2) . . ?
C9A O4A C8A 113(3) . . ?
C10A O5A C1A 114(3) . . ?
O11 N1 O13 117(2) . . ?
O12 N1 O11 127(2) . . ?
O12 N1 O13 116(2) . . ?
O11A N1A O13A 122(5) . . ?
O12A N1A O11A 110(7) . . ?
O12A N1A O13A 125(5) . . ?
O10A C11A C12A 110.9(15) . . ?
O6A C12A C11A 109.2(14) . . ?
C20A O10A C11A 113.9(13) . . ?
C13A O6A C12A 106.6(14) . . ?
O10A C20A C19A 106.9(13) . . ?
C14A C13A O6A 112.4(16) . . ?
O9 C19A C20A 109.2(15) . . ?
O7A C14A C13A 115(2) . . ?
C14A O7A C15A 119.9(15) . . ?
O9 C18A C17A 109.3(13) . . ?
O7A C15A C16A 107.5(14) . . ?
C18A C17A O8A 104.5(13) . . ?
O8A C16A C15A 107.6(14) . . ?
C16A O8A C17A 113.2(13) . . ?

loop_
_geom_bond_atom_site_label_1
_geom_bond_atom_site_label_2
_geom_bond_distance
_geom_bond_site_symmetry_2
_geom_bond_publ_flag
Y1 N2 2.890(16) . ?
Y1 N3 2.845(16) . ?
Y1 O14 2.453(12) . ?
Y1 O15 2.547(13) . ?
Y1 O17 2.419(12) . ?
Y1 O19 2.367(13) . ?
Y1 O20 2.350(9) . ?
Y1 O21 2.369(10) . ?
Y1 O22 2.321(10) . ?
Y1 O23 2.411(11) . ?
Y1 O24 2.338(10) . ?
C11 C12 1.486(9) . ?
C11 O10 1.452(17) . ?
C12 O6 1.459(17) . ?
C13 C14 1.468(17) . ?
C13 O6 1.460(17) . ?
C14 O7 1.40(3) . ?
C15 C16 1.467(16) . ?
C15 O7 1.455(17) . ?
C16 O8 1.449(17) . ?
C17 C18 1.487(9) . ?
C17 O8 1.447(16) . ?
C18 O9 1.450(16) . ?
C19 C20 1.464(17) . ?
C19 O9 1.411(10) . ?
C20 O10 1.453(17) . ?
N2 O17 1.34(2) . ?
N2 O18 1.19(2) . ?
N2 O19 1.22(2) . ?
N3 O14 1.214(17) . ?
N3 O15 1.218(19) . ?
N3 O16 1.23(2) . ?
O9 C19A 1.424(16) . ?
O9 C18A 1.470(14) . ?
O20 H20A 0.9362 . ?
O20 H20B 0.9391 . ?
O21 H21A 0.9813 . ?
O21 H21B 0.8433 . ?
O22 H22A 0.8580 . ?
O22 H22B 0.8580 . ?
O23 H23A 0.8708 . ?
O23 H23B 0.9776 . ?
O24 H24A 0.9301 . ?
O24 H24B 0.9301 . ?
C1 C2 1.487(10) . ?
C1 O5 1.414(9) . ?
C2 O1 1.445(16) . ?
C3 C4 1.494(17) . ?
C3 O1 1.406(15) . ?
C4 O2 1.35(3) . ?
C5 C6 1.447(17) . ?
C5 O2 1.458(16) . ?
C6 O3 1.437(15) . ?
C7 C8 1.454(17) . ?
C7 O3 1.443(15) . ?
C8 O4 1.454(15) . ?
C9 C10 1.484(19) . ?
C9 O4 1.35(2) . ?
C10 O5 1.413(16) . ?
C1A C2A 1.48(2) . ?
C1A O5A 1.433(17) . ?
C2A O1A 1.426(17) . ?
C3A C4A 1.48(2) . ?
C3A O1A 1.435(17) . ?
C4A O2A 1.36(3) . ?
C5A C6A 1.47(2) . ?
C5A O2A 1.433(17) . ?
C6A O3A 1.431(17) . ?
C7A C8A 1.486(19) . ?
C7A O3A 1.441(17) . ?
C8A O4A 1.428(17) . ?
C9A C10A 1.48(2) . ?
C9A O4A 1.36(3) . ?
C10A O5A 1.425(17) . ?
N1 O11 1.24(2) . ?
N1 O12 1.17(3) . ?
N1 O13 1.32(2) . ?
N1A O11A 1.25(3) . ?
N1A O12A 1.17(3) . ?
N1A O13A 1.32(3) . ?
C11A C12A 1.474(15) . ?
C11A O10A 1.458(14) . ?
C12A O6A 1.470(14) . ?
O10A C20A 1.452(14) . ?
O6A C13A 1.446(14) . ?
C20A C19A 1.457(15) . ?
C13A C14A 1.428(16) . ?
C14A O7A 1.39(2) . ?
O7A C15A 1.456(14) . ?
C18A C17A 1.471(15) . ?
C15A C16A 1.467(15) . ?
C17A O8A 1.473(14) . ?
C16A O8A 1.458(14) . ?

loop_
_geom_torsion_atom_site_label_1
_geom_torsion_atom_site_label_2
_geom_torsion_atom_site_label_3
_geom_torsion_atom_site_label_4
_geom_torsion
_geom_torsion_site_symmetry_1
_geom_torsion_site_symmetry_2
_geom_torsion_site_symmetry_3
_geom_torsion_site_symmetry_4
_geom_torsion_publ_flag
C11 C12 O6 C13 -161(9) . . . . ?
C12 C11 O10 C20 127(9) . . . . ?
C13 C14 O7 C15 -147(6) . . . . ?
C14 C13 O6 C12 -169(6) . . . . ?
C15 C16 O8 C17 -152(5) . . . . ?
C16 C15 O7 C14 158(7) . . . . ?
C17 C18 O9 C19 154(7) . . . . ?
C18 C17 O8 C16 150(6) . . . . ?
C19 C20 O10 C11 -137(9) . . . . ?
C20 C19 O9 C18 -149(6) . . . . ?
O6 C13 C14 O7 -32(7) . . . . ?
O7 C15 C16 O8 -22(8) . . . . ?
O8 C17 C18 O9 24(5) . . . . ?
O9 C19 C20 O10 -21(8) . . . . ?
O9 C18A C17A O8A -71.1(19) . . . . ?
O10 C11 C12 O6 32(6) . . . . ?
O14 N3 O15 Y1 4.7(15) . . . . ?
O15 N3 O14 Y1 -4.9(16) . . . . ?
O16 N3 O14 Y1 -179.5(13) . . . . ?
O16 N3 O15 Y1 179.4(13) . . . . ?
O17 N2 O19 Y1 -6.9(17) . . . . ?
O18 N2 O17 Y1 -178.8(17) . . . . ?
O18 N2 O19 Y1 179(2) . . . . ?
O19 N2 O17 Y1 6.6(16) . . . . ?
C1 C2 O1 C3 -165(2) . . . . ?
C2 C1 O5 C10 -124(3) . . . . ?
C3 C4 O2 C5 123(4) . . . . ?
C4 C3 O1 C2 -141(3) . . . . ?
C5 C6 O3 C7 -174(3) . . . . ?
C6 C5 O2 C4 -152(3) . . . . ?
C7 C8 O4 C9 147(2) . . . . ?
C8 C7 O3 C6 179(3) . . . . ?
C9 C10 O5 C1 167(3) . . . . ?
C10 C9 O4 C8 -123(3) . . . . ?
O1 C3 C4 O2 7(5) . . . . ?
O2 C5 C6 O3 37(4) . . . . ?
O3 C7 C8 O4 -38(4) . . . . ?
O4 C9 C10 O5 -19(4) . . . . ?
O5 C1 C2 O1 -48(3) . . . . ?
C1A C2A O1A C3A 176(4) . . . . ?
C2A C1A O5A C10A 172(4) . . . . ?
C3A C4A O2A C5A 152(4) . . . . ?
C4A C3A O1A C2A -105(7) . . . . ?
C5A C6A O3A C7A 176(4) . . . . ?
C6A C5A O2A C4A -92(5) . . . . ?
C7A C8A O4A C9A 53(5) . . . . ?
C8A C7A O3A C6A -152(4) . . . . ?
C9A C10A O5A C1A -163(4) . . . . ?
C10A C9A O4A C8A -152(4) . . . . ?
O1A C3A C4A O2A -46(7) . . . . ?
O2A C5A C6A O3A -94(5) . . . . ?
O3A C7A C8A O4A 90(5) . . . . ?
O4A C9A C10A O5A 87(6) . . . . ?
O5A C1A C2A O1A -78(7) . . . . ?
C11A C12A O6A C13A -164.2(17) . . . . ?
C11A O10A C20A C19A -164.4(15) . . . . ?
C12A C11A O10A C20A 84(2) . . . . ?
C12A O6A C13A C14A 168(2) . . . . ?
O10A C11A C12A O6A 71(2) . . . . ?
O10A C20A C19A O9 68(2) . . . . ?
O6A C13A C14A O7A -55(3) . . . . ?
C13A C14A O7A C15A -96(2) . . . . ?
C19A O9 C18A C17A 171.3(13) . . . . ?
C14A O7A C15A C16A -178.6(17) . . . . ?
O7A C15A C16A O8A -78(2) . . . . ?
C18A O9 C19A C20A -169.4(13) . . . . ?
C18A C17A O8A C16A 170.6(14) . . . . ?
C15A C16A O8A C17A -83(2) . . . . ?
